data_4083244
loop_
_publ_author_name
'Sasamori, Takahiro'
'Miyamoto, Hisashi'
'Sakai, Heisuke'
'Furukawa, Yukio'
'Tokitoh, Norihiro'

_publ_section_title
;
 1,2-Bis(ferrocenyl)digermene: A d&#x2212;\p Electron System Containing a
 Ge&#x2550;Ge Unit
;
_journal_issue 10
_journal_name_full Organometallics
_journal_page_first 3904
_journal_paper_doi 10.1021/om300064q
_journal_volume 31
_journal_year 2012
_chemical_formula_moiety 'C25 H32 Br2 Fe Ge'
_chemical_formula_sum 'C25 H32 Br2 Fe Ge'
_chemical_formula_weight 620.77
_chemical_name_systematic
; 
 ? 
;
_space_group_IT_number 2
_symmetry_cell_setting triclinic
_symmetry_Int_Tables_number 2
_symmetry_space_group_name_Hall '-P 1'
_symmetry_space_group_name_H-M 'P -1'
_atom_sites_solution_hydrogens geom
_atom_sites_solution_primary direct
_atom_sites_solution_secondary difmap
_audit_creation_method SHELXL-97
_cell_angle_alpha 95.465(2)
_cell_angle_beta 104.884(3)
_cell_angle_gamma 97.034(3)
_cell_formula_units_Z 2
_cell_length_a 10.4736(4)
_cell_length_b 11.1230(6)
_cell_length_c 11.1532(5)
_cell_measurement_temperature 103(2)
_cell_measurement_theta_max 25.5
_cell_measurement_theta_min 2.04
_cell_volume 1235.36(10)
_computing_cell_refinement HKL2000
_computing_data_collection CrystalClear
_computing_data_reduction HKL2000
_computing_molecular_graphics 'Yadokari-XG 2009 (Wakita Nemoto et al., 2009)'
_computing_publication_material 'Yadokari-XG 2009 (Wakita,Nemoto et al., 2009)'
_computing_structure_refinement 'SHELXL-97 (Sheldrick, 1997)'
_computing_structure_solution 'SHELXS-97 (Sheldrick, 1997)'
_diffrn_ambient_temperature 103(2)
_diffrn_detector_area_resol_mean 7.31
_diffrn_measured_fraction_theta_full 0.992
_diffrn_measured_fraction_theta_max 0.992
_diffrn_measurement_device_type 'Rigaku Mercury'
_diffrn_measurement_method \w
_diffrn_radiation_monochromator graphite
_diffrn_radiation_source 'fine-focus sealed tube'
_diffrn_radiation_type MoK\a
_diffrn_radiation_wavelength 0.71070
_diffrn_reflns_av_R_equivalents 0.0347
_diffrn_reflns_av_sigmaI/netI 0.0412
_diffrn_reflns_limit_h_max 12
_diffrn_reflns_limit_h_min -12
_diffrn_reflns_limit_k_max 13
_diffrn_reflns_limit_k_min -13
_diffrn_reflns_limit_l_max 13
_diffrn_reflns_limit_l_min -13
_diffrn_reflns_number 10803
_diffrn_reflns_theta_full 25.50
_diffrn_reflns_theta_max 25.50
_diffrn_reflns_theta_min 2.04
_exptl_absorpt_coefficient_mu 5.048
_exptl_absorpt_correction_T_max 0.6323
_exptl_absorpt_correction_T_min 0.3128
_exptl_absorpt_correction_type multi-scan
_exptl_absorpt_process_details 'Jacobson, R. (1998) Private communication'
_exptl_crystal_colour orange
_exptl_crystal_density_diffrn 1.669
_exptl_crystal_density_method 'not measured'
_exptl_crystal_description prism
_exptl_crystal_F_000 620
_exptl_crystal_size_max 0.30
_exptl_crystal_size_mid 0.20
_exptl_crystal_size_min 0.10
_refine_diff_density_max 0.446
_refine_diff_density_min -0.561
_refine_diff_density_rms 0.075
_refine_ls_extinction_method none
_refine_ls_goodness_of_fit_ref 1.008
_refine_ls_hydrogen_treatment constr
_refine_ls_matrix_type full
_refine_ls_number_parameters 268
_refine_ls_number_reflns 4559
_refine_ls_number_restraints 0
_refine_ls_restrained_S_all 1.008
_refine_ls_R_factor_all 0.0303
_refine_ls_R_factor_gt 0.0246
_refine_ls_shift/su_max 0.001
_refine_ls_shift/su_mean 0.000
_refine_ls_structure_factor_coef Fsqd
_refine_ls_weighting_details 'calc w=1/[\s^2^(Fo^2^)+(0.0270P)^2^+0.0000P] where P=(Fo^2^+2Fc^2^)/3'
_refine_ls_weighting_scheme calc
_refine_ls_wR_factor_gt 0.0591
_refine_ls_wR_factor_ref 0.0605
_reflns_number_gt 3952
_reflns_number_total 4559
_reflns_threshold_expression >2sigma(I)
_cod_data_source_file compound4.cif
_cod_data_source_block gebr2
_cod_database_code 4083244

loop_
_symmetry_equiv_pos_as_xyz
'x, y, z'
'-x, -y, -z'

loop_
_atom_site_label
_atom_site_type_symbol
_atom_site_fract_x
_atom_site_fract_y
_atom_site_fract_z
_atom_site_U_iso_or_equiv
_atom_site_adp_type
_atom_site_occupancy
_atom_site_symmetry_multiplicity
_atom_site_calc_flag
_atom_site_refinement_flags
Ge1 Ge 0.17796(3) 0.24331(2) 0.65333(2) 0.02008(8) Uani 1 1 d .
Br1 Br 0.14628(3) 0.41939(2) 0.76541(2) 0.02645(8) Uani 1 1 d .
Br2 Br 0.06702(3) 0.07453(2) 0.71142(3) 0.02769(8) Uani 1 1 d .
C1 C 0.3644(2) 0.2376(2) 0.7226(2) 0.0227(6) Uani 1 1 d .
C2 C 0.4677(3) 0.3419(2) 0.7629(2) 0.0266(6) Uani 1 1 d .
H1 H 0.4555 0.4250 0.7607 0.032 Uiso 1 1 calc R
C3 C 0.5917(3) 0.2987(3) 0.8066(3) 0.0318(7) Uani 1 1 d .
H2 H 0.6768 0.3482 0.8385 0.038 Uiso 1 1 calc R
C4 C 0.5668(3) 0.1692(3) 0.7943(3) 0.0317(7) Uani 1 1 d .
H3 H 0.6322 0.1172 0.8168 0.038 Uiso 1 1 calc R
C5 C 0.4271(3) 0.1308(2) 0.7422(2) 0.0273(6) Uani 1 1 d .
H4 H 0.3830 0.0487 0.7238 0.033 Uiso 1 1 calc R
Fe1 Fe 0.46151(4) 0.24203(3) 0.90750(3) 0.02315(10) Uani 1 1 d .
C6 C 0.3949(3) 0.1396(3) 1.0288(3) 0.0320(7) Uani 1 1 d .
H5 H 0.3595 0.0551 1.0120 0.038 Uiso 1 1 calc R
C7 C 0.3203(3) 0.2371(3) 1.0049(2) 0.0312(7) Uani 1 1 d .
H6 H 0.2264 0.2293 0.9698 0.037 Uiso 1 1 calc R
C8 C 0.4106(3) 0.3485(3) 1.0425(2) 0.0300(6) Uani 1 1 d .
H7 H 0.3880 0.4282 1.0367 0.036 Uiso 1 1 calc R
C9 C 0.5407(3) 0.3194(2) 1.0903(2) 0.0284(6) Uani 1 1 d .
H8 H 0.6206 0.3763 1.1224 0.034 Uiso 1 1 calc R
C10 C 0.5306(3) 0.1898(2) 1.0818(2) 0.0294(6) Uani 1 1 d .
H9 H 0.6025 0.1451 1.1073 0.035 Uiso 1 1 calc R
C11 C 0.0958(2) 0.2482(2) 0.4756(2) 0.0212(5) Uani 1 1 d .
C12 C 0.1700(2) 0.2363(2) 0.3869(2) 0.0227(6) Uani 1 1 d .
C13 C 0.1067(2) 0.2384(2) 0.2613(2) 0.0236(6) Uani 1 1 d .
H31 H 0.1569 0.2307 0.2019 0.028 Uiso 1 1 calc R
C14 C -0.0273(2) 0.2513(2) 0.2193(2) 0.0225(6) Uani 1 1 d .
C15 C -0.0976(2) 0.2633(2) 0.3082(2) 0.0227(6) Uani 1 1 d .
H32 H -0.1891 0.2726 0.2812 0.027 Uiso 1 1 calc R
C16 C -0.0401(2) 0.2625(2) 0.4362(2) 0.0198(5) Uani 1 1 d .
C17 C 0.3175(3) 0.2213(3) 0.4200(3) 0.0277(6) Uani 1 1 d .
H10 H 0.3442 0.2074 0.5097 0.033 Uiso 1 1 calc R
C18 C 0.4039(3) 0.3374(3) 0.4078(4) 0.0522(10) Uani 1 1 d .
H11 H 0.3843 0.3505 0.3197 0.078 Uiso 1 1 calc R
H12 H 0.4984 0.3293 0.4387 0.078 Uiso 1 1 calc R
H13 H 0.3844 0.4071 0.4571 0.078 Uiso 1 1 calc R
C19 C 0.3423(3) 0.1103(3) 0.3421(3) 0.0337(7) Uani 1 1 d .
H14 H 0.3306 0.1266 0.2554 0.051 Uiso 1 1 calc R
H15 H 0.2786 0.0388 0.3441 0.051 Uiso 1 1 calc R
H16 H 0.4337 0.0945 0.3767 0.051 Uiso 1 1 calc R
C20 C -0.0936(3) 0.2479(3) 0.0806(2) 0.0287(6) Uani 1 1 d .
H17 H -0.1896 0.2563 0.0706 0.034 Uiso 1 1 calc R
C21 C -0.0306(3) 0.3538(3) 0.0269(3) 0.0335(7) Uani 1 1 d .
H18 H -0.0429 0.4314 0.0688 0.050 Uiso 1 1 calc R
H19 H -0.0735 0.3472 -0.0630 0.050 Uiso 1 1 calc R
H20 H 0.0652 0.3507 0.0406 0.050 Uiso 1 1 calc R
C22 C -0.0889(3) 0.1267(3) 0.0077(3) 0.0331(7) Uani 1 1 d .
H21 H 0.0044 0.1153 0.0180 0.050 Uiso 1 1 calc R
H22 H -0.1329 0.1268 -0.0812 0.050 Uiso 1 1 calc R
H23 H -0.1353 0.0600 0.0393 0.050 Uiso 1 1 calc R
C23 C -0.1302(2) 0.2731(2) 0.5239(2) 0.0225(6) Uani 1 1 d .
H24 H -0.0763 0.2660 0.6103 0.027 Uiso 1 1 calc R
C24 C -0.1790(3) 0.3981(2) 0.5267(3) 0.0286(6) Uani 1 1 d .
H25 H -0.2330 0.4068 0.4430 0.043 Uiso 1 1 calc R
H26 H -0.1018 0.4633 0.5528 0.043 Uiso 1 1 calc R
H27 H -0.2332 0.4038 0.5861 0.043 Uiso 1 1 calc R
C25 C -0.2493(3) 0.1682(2) 0.4860(3) 0.0285(6) Uani 1 1 d .
H28 H -0.3069 0.1765 0.4037 0.043 Uiso 1 1 calc R
H29 H -0.3007 0.1718 0.5480 0.043 Uiso 1 1 calc R
H30 H -0.2161 0.0897 0.4822 0.043 Uiso 1 1 calc R

loop_
_atom_site_aniso_label
_atom_site_aniso_U_11
_atom_site_aniso_U_22
_atom_site_aniso_U_33
_atom_site_aniso_U_23
_atom_site_aniso_U_13
_atom_site_aniso_U_12
Ge1 0.01973(14) 0.01903(14) 0.02023(15) -0.00095(11) 0.00490(11) 0.00201(11)
Br1 0.02748(15) 0.02296(14) 0.02749(16) -0.00355(11) 0.00745(11) 0.00385(11)
Br2 0.02920(15) 0.02244(14) 0.02954(16) 0.00395(11) 0.00662(12) -0.00083(11)
C1 0.0216(13) 0.0278(14) 0.0182(13) -0.0014(11) 0.0061(11) 0.0036(11)
C2 0.0257(14) 0.0294(14) 0.0245(15) 0.0017(12) 0.0081(12) 0.0023(12)
C3 0.0209(14) 0.0447(18) 0.0266(16) 0.0001(13) 0.0057(12) -0.0021(13)
C4 0.0276(15) 0.0421(17) 0.0258(15) -0.0034(13) 0.0069(12) 0.0137(13)
C5 0.0301(15) 0.0283(14) 0.0223(15) -0.0032(11) 0.0059(12) 0.0072(12)
Fe1 0.02120(19) 0.0253(2) 0.0209(2) -0.00103(16) 0.00415(16) 0.00221(16)
C6 0.0372(16) 0.0315(16) 0.0264(16) 0.0017(12) 0.0119(13) -0.0033(13)
C7 0.0252(14) 0.0466(18) 0.0207(15) -0.0014(13) 0.0073(12) 0.0035(13)
C8 0.0346(16) 0.0324(15) 0.0215(15) -0.0038(12) 0.0061(12) 0.0082(13)
C9 0.0277(14) 0.0318(15) 0.0212(14) -0.0028(12) 0.0033(12) -0.0001(12)
C10 0.0326(15) 0.0314(15) 0.0229(15) 0.0027(12) 0.0061(12) 0.0039(12)
C11 0.0222(13) 0.0171(12) 0.0227(14) -0.0002(10) 0.0053(11) 0.0009(10)
C12 0.0194(13) 0.0204(13) 0.0275(15) -0.0014(11) 0.0063(11) 0.0036(11)
C13 0.0226(13) 0.0250(14) 0.0252(14) 0.0010(11) 0.0104(11) 0.0040(11)
C14 0.0231(13) 0.0195(13) 0.0240(14) 0.0041(11) 0.0047(11) 0.0024(11)
C15 0.0188(13) 0.0220(13) 0.0275(15) 0.0045(11) 0.0058(11) 0.0036(11)
C16 0.0190(12) 0.0147(12) 0.0257(14) -0.0002(10) 0.0079(11) 0.0009(10)
C17 0.0193(13) 0.0411(16) 0.0218(14) -0.0009(12) 0.0043(11) 0.0076(12)
C18 0.0210(15) 0.0425(19) 0.086(3) -0.0109(19) 0.0114(17) 0.0005(14)
C19 0.0278(15) 0.0372(16) 0.0384(18) 0.0066(13) 0.0095(13) 0.0113(13)
C20 0.0239(14) 0.0400(16) 0.0242(15) 0.0073(12) 0.0074(12) 0.0085(12)
C21 0.0434(17) 0.0336(16) 0.0316(16) 0.0109(13) 0.0172(14) 0.0167(14)
C22 0.0279(15) 0.0382(17) 0.0288(16) 0.0011(13) 0.0035(12) -0.0005(13)
C23 0.0192(13) 0.0250(14) 0.0246(14) 0.0021(11) 0.0080(11) 0.0049(11)
C24 0.0277(14) 0.0271(14) 0.0327(16) 0.0004(12) 0.0109(12) 0.0074(12)
C25 0.0240(14) 0.0306(15) 0.0314(16) 0.0027(12) 0.0107(12) -0.0009(12)

loop_
_atom_type_symbol
_atom_type_description
_atom_type_scat_dispersion_real
_atom_type_scat_dispersion_imag
_atom_type_scat_source
C C 0.0033 0.0016 'International Tables Vol C Tables 4.2.6.8 and 6.1.1.4'
H H 0.0000 0.0000 'International Tables Vol C Tables 4.2.6.8 and 6.1.1.4'
Fe Fe 0.3463 0.8444 'International Tables Vol C Tables 4.2.6.8 and 6.1.1.4'
Ge Ge 0.1547 1.8001 'International Tables Vol C Tables 4.2.6.8 and 6.1.1.4'
Br Br -0.2901 2.4595 'International Tables Vol C Tables 4.2.6.8 and 6.1.1.4'

loop_
_geom_angle_atom_site_label_1
_geom_angle_atom_site_label_2
_geom_angle_atom_site_label_3
_geom_angle
C1 Ge1 C11 123.77(11)
C1 Ge1 Br2 105.15(8)
C11 Ge1 Br2 107.74(7)
C1 Ge1 Br1 102.62(7)
C11 Ge1 Br1 107.99(7)
Br2 Ge1 Br1 108.902(15)
C5 C1 C2 107.3(2)
C5 C1 Ge1 127.25(19)
C2 C1 Ge1 125.41(19)
C5 C1 Fe1 69.36(15)
C2 C1 Fe1 69.81(15)
Ge1 C1 Fe1 126.72(13)
C3 C2 C1 107.9(2)
C3 C2 Fe1 69.94(16)
C1 C2 Fe1 69.17(15)
C3 C2 H1 126.0
C1 C2 H1 126.0
Fe1 C2 H1 126.4
C4 C3 C2 108.4(2)
C4 C3 Fe1 69.51(16)
C2 C3 Fe1 69.55(15)
C4 C3 H2 125.8
C2 C3 H2 125.8
Fe1 C3 H2 126.7
C3 C4 C5 108.1(2)
C3 C4 Fe1 70.09(16)
C5 C4 Fe1 69.33(15)
C3 C4 H3 125.9
C5 C4 H3 125.9
Fe1 C4 H3 126.2
C4 C5 C1 108.2(2)
C4 C5 Fe1 69.99(15)
C1 C5 Fe1 69.56(14)
C4 C5 H4 125.9
C1 C5 H4 125.9
Fe1 C5 H4 126.1
C5 Fe1 C8 155.62(11)
C5 Fe1 C1 41.08(10)
C8 Fe1 C1 120.57(10)
C5 Fe1 C7 120.31(11)
C8 Fe1 C7 40.61(11)
C1 Fe1 C7 107.44(10)
C5 Fe1 C6 107.17(11)
C8 Fe1 C6 68.23(12)
C1 Fe1 C6 125.01(11)
C7 Fe1 C6 40.53(11)
C5 Fe1 C4 40.68(10)
C8 Fe1 C4 162.60(11)
C1 Fe1 C4 68.80(10)
C7 Fe1 C4 155.16(12)
C6 Fe1 C4 120.20(12)
C5 Fe1 C9 162.00(11)
C8 Fe1 C9 40.53(11)
C1 Fe1 C9 155.88(11)
C7 Fe1 C9 68.07(11)
C6 Fe1 C9 67.96(11)
C4 Fe1 C9 125.42(11)
C5 Fe1 C2 68.74(11)
C8 Fe1 C2 108.16(11)
C1 Fe1 C2 41.02(10)
C7 Fe1 C2 125.86(11)
C6 Fe1 C2 162.75(11)
C4 Fe1 C2 68.36(11)
C9 Fe1 C2 121.06(11)
C5 Fe1 C10 124.69(11)
C8 Fe1 C10 68.21(11)
C1 Fe1 C10 161.84(11)
C7 Fe1 C10 67.97(11)
C6 Fe1 C10 40.21(11)
C4 Fe1 C10 107.54(11)
C9 Fe1 C10 40.54(11)
C2 Fe1 C10 155.80(11)
C5 Fe1 C3 68.27(11)
C8 Fe1 C3 126.05(12)
C1 Fe1 C3 68.59(10)
C7 Fe1 C3 163.08(12)
C6 Fe1 C3 155.16(12)
C4 Fe1 C3 40.40(11)
C9 Fe1 C3 108.42(11)
C2 Fe1 C3 40.51(11)
C10 Fe1 C3 120.92(11)
C10 C6 C7 108.3(2)
C10 C6 Fe1 70.25(15)
C7 C6 Fe1 69.61(16)
C10 C6 H5 125.8
C7 C6 H5 125.8
Fe1 C6 H5 125.9
C6 C7 C8 108.0(3)
C6 C7 Fe1 69.85(16)
C8 C7 Fe1 69.65(16)
C6 C7 H6 126.0
C8 C7 H6 126.0
Fe1 C7 H6 126.1
C9 C8 C7 107.8(2)
C9 C8 Fe1 70.00(15)
C7 C8 Fe1 69.74(15)
C9 C8 H7 126.1
C7 C8 H7 126.1
Fe1 C8 H7 125.7
C8 C9 C10 108.1(2)
C8 C9 Fe1 69.47(15)
C10 C9 Fe1 69.98(15)
C8 C9 H8 126.0
C10 C9 H8 126.0
Fe1 C9 H8 126.2
C6 C10 C9 107.8(2)
C6 C10 Fe1 69.54(16)
C9 C10 Fe1 69.48(15)
C6 C10 H9 126.1
C9 C10 H9 126.1
Fe1 C10 H9 126.5
C16 C11 C12 120.0(2)
C16 C11 Ge1 119.08(19)
C12 C11 Ge1 120.95(18)
C13 C12 C11 118.9(2)
C13 C12 C17 117.1(2)
C11 C12 C17 124.0(2)
C14 C13 C12 122.5(2)
C14 C13 H31 118.7
C12 C13 H31 118.7
C15 C14 C13 117.4(2)
C15 C14 C20 121.9(2)
C13 C14 C20 120.6(2)
C14 C15 C16 123.1(2)
C14 C15 H32 118.4
C16 C15 H32 118.4
C15 C16 C11 118.1(2)
C15 C16 C23 117.7(2)
C11 C16 C23 124.1(2)
C18 C17 C12 110.8(2)
C18 C17 C19 111.2(2)
C12 C17 C19 112.0(2)
C18 C17 H10 107.5
C12 C17 H10 107.5
C19 C17 H10 107.5
C17 C18 H11 109.5
C17 C18 H12 109.5
H11 C18 H12 109.5
C17 C18 H13 109.5
H11 C18 H13 109.5
H12 C18 H13 109.5
C17 C19 H14 109.5
C17 C19 H15 109.5
H14 C19 H15 109.5
C17 C19 H16 109.5
H14 C19 H16 109.5
H15 C19 H16 109.5
C14 C20 C22 111.1(2)
C14 C20 C21 111.6(2)
C22 C20 C21 110.3(2)
C14 C20 H17 107.8
C22 C20 H17 107.8
C21 C20 H17 107.8
C20 C21 H18 109.5
C20 C21 H19 109.5
H18 C21 H19 109.5
C20 C21 H20 109.5
H18 C21 H20 109.5
H19 C21 H20 109.5
C20 C22 H21 109.5
C20 C22 H22 109.5
H21 C22 H22 109.5
C20 C22 H23 109.5
H21 C22 H23 109.5
H22 C22 H23 109.5
C16 C23 C24 111.2(2)
C16 C23 C25 110.7(2)
C24 C23 C25 110.9(2)
C16 C23 H24 108.0
C24 C23 H24 108.0
C25 C23 H24 108.0
C23 C24 H25 109.5
C23 C24 H26 109.5
H25 C24 H26 109.5
C23 C24 H27 109.5
H25 C24 H27 109.5
H26 C24 H27 109.5
C23 C25 H28 109.5
C23 C25 H29 109.5
H28 C25 H29 109.5
C23 C25 H30 109.5
H28 C25 H30 109.5
H29 C25 H30 109.5

loop_
_geom_bond_atom_site_label_1
_geom_bond_atom_site_label_2
_geom_bond_distance
Ge1 C1 1.917(2)
Ge1 C11 1.957(3)
Ge1 Br2 2.3192(4)
Ge1 Br1 2.3270(4)
C1 C5 1.434(3)
C1 C2 1.436(4)
C1 Fe1 2.045(3)
C2 C3 1.424(4)
C2 Fe1 2.054(3)
C2 H1 0.9500
C3 C4 1.419(4)
C3 Fe1 2.059(3)
C3 H2 0.9500
C4 C5 1.423(4)
C4 Fe1 2.051(3)
C4 H3 0.9500
C5 Fe1 2.043(3)
C5 H4 0.9500
Fe1 C8 2.045(3)
Fe1 C7 2.046(3)
Fe1 C6 2.049(3)
Fe1 C9 2.052(3)
Fe1 C10 2.058(3)
C6 C10 1.412(4)
C6 C7 1.418(4)
C6 H5 0.9500
C7 C8 1.419(4)
C7 H6 0.9500
C8 C9 1.419(4)
C8 H7 0.9500
C9 C10 1.424(4)
C9 H8 0.9500
C10 H9 0.9500
C11 C16 1.411(3)
C11 C12 1.413(4)
C12 C13 1.392(3)
C12 C17 1.527(3)
C13 C14 1.390(3)
C13 H31 0.9500
C14 C15 1.384(4)
C14 C20 1.519(4)
C15 C16 1.400(3)
C15 H32 0.9500
C16 C23 1.530(3)
C17 C18 1.522(4)
C17 C19 1.528(4)
C17 H10 1.0000
C18 H11 0.9800
C18 H12 0.9800
C18 H13 0.9800
C19 H14 0.9800
C19 H15 0.9800
C19 H16 0.9800
C20 C22 1.520(4)
C20 C21 1.525(4)
C20 H17 1.0000
C21 H18 0.9800
C21 H19 0.9800
C21 H20 0.9800
C22 H21 0.9800
C22 H22 0.9800
C22 H23 0.9800
C23 C24 1.539(3)
C23 C25 1.541(3)
C23 H24 1.0000
C24 H25 0.9800
C24 H26 0.9800
C24 H27 0.9800
C25 H28 0.9800
C25 H29 0.9800
C25 H30 0.9800

loop_
_geom_torsion_atom_site_label_1
_geom_torsion_atom_site_label_2
_geom_torsion_atom_site_label_3
_geom_torsion_atom_site_label_4
_geom_torsion
C11 Ge1 C1 C5 -92.9(2)
Br2 Ge1 C1 C5 31.2(2)
Br1 Ge1 C1 C5 145.1(2)
C11 Ge1 C1 C2 86.2(2)
Br2 Ge1 C1 C2 -149.7(2)
Br1 Ge1 C1 C2 -35.9(2)
C11 Ge1 C1 Fe1 176.27(12)
Br2 Ge1 C1 Fe1 -59.62(16)
Br1 Ge1 C1 Fe1 54.24(16)
C5 C1 C2 C3 0.0(3)
Ge1 C1 C2 C3 -179.23(19)
Fe1 C1 C2 C3 59.43(19)
C5 C1 C2 Fe1 -59.45(18)
Ge1 C1 C2 Fe1 121.35(19)
C1 C2 C3 C4 -0.1(3)
Fe1 C2 C3 C4 58.80(19)
C1 C2 C3 Fe1 -58.94(18)
C2 C3 C4 C5 0.3(3)
Fe1 C3 C4 C5 59.08(19)
C2 C3 C4 Fe1 -58.82(19)
C3 C4 C5 C1 -0.3(3)
Fe1 C4 C5 C1 59.28(18)
C3 C4 C5 Fe1 -59.56(19)
C2 C1 C5 C4 0.2(3)
Ge1 C1 C5 C4 179.37(19)
Fe1 C1 C5 C4 -59.55(18)
C2 C1 C5 Fe1 59.74(18)
Ge1 C1 C5 Fe1 -121.1(2)
C4 C5 Fe1 C8 168.4(3)
C1 C5 Fe1 C8 49.0(3)
C4 C5 Fe1 C1 119.3(2)
C4 C5 Fe1 C7 -158.83(17)
C1 C5 Fe1 C7 81.82(18)
C4 C5 Fe1 C6 -116.64(18)
C1 C5 Fe1 C6 124.02(16)
C1 C5 Fe1 C4 -119.3(2)
C4 C5 Fe1 C9 -45.3(4)
C1 C5 Fe1 C9 -164.7(3)
C4 C5 Fe1 C2 81.12(18)
C1 C5 Fe1 C2 -38.22(15)
C4 C5 Fe1 C10 -75.9(2)
C1 C5 Fe1 C10 164.71(15)
C4 C5 Fe1 C3 37.44(17)
C1 C5 Fe1 C3 -81.91(17)
C2 C1 Fe1 C5 -118.5(2)
Ge1 C1 Fe1 C5 121.7(2)
C5 C1 Fe1 C8 -158.78(16)
C2 C1 Fe1 C8 82.68(18)
Ge1 C1 Fe1 C8 -37.0(2)
C5 C1 Fe1 C7 -116.40(16)
C2 C1 Fe1 C7 125.06(16)
Ge1 C1 Fe1 C7 5.33(19)
C5 C1 Fe1 C6 -75.22(19)
C2 C1 Fe1 C6 166.24(16)
Ge1 C1 Fe1 C6 46.5(2)
C5 C1 Fe1 C4 37.55(16)
C2 C1 Fe1 C4 -80.99(17)
Ge1 C1 Fe1 C4 159.3(2)
C5 C1 Fe1 C9 168.5(2)
C2 C1 Fe1 C9 49.9(3)
Ge1 C1 Fe1 C9 -69.8(3)
C5 C1 Fe1 C2 118.5(2)
Ge1 C1 Fe1 C2 -119.7(2)
C5 C1 Fe1 C10 -44.1(4)
C2 C1 Fe1 C10 -162.6(3)
Ge1 C1 Fe1 C10 77.7(4)
C5 C1 Fe1 C3 81.06(17)
C2 C1 Fe1 C3 -37.48(15)
Ge1 C1 Fe1 C3 -157.2(2)
C3 C4 Fe1 C5 119.4(2)
C3 C4 Fe1 C8 -44.4(4)
C5 C4 Fe1 C8 -163.8(3)
C3 C4 Fe1 C1 81.47(17)
C5 C4 Fe1 C1 -37.91(16)
C3 C4 Fe1 C7 167.3(2)
C5 C4 Fe1 C7 47.9(3)
C3 C4 Fe1 C6 -159.43(16)
C5 C4 Fe1 C6 81.18(19)
C3 C4 Fe1 C9 -76.3(2)
C5 C4 Fe1 C9 164.36(16)
C3 C4 Fe1 C2 37.25(16)
C5 C4 Fe1 C2 -82.13(17)
C3 C4 Fe1 C10 -117.39(17)
C5 C4 Fe1 C10 123.22(17)
C5 C4 Fe1 C3 -119.4(2)
C3 C2 Fe1 C5 -81.01(17)
C1 C2 Fe1 C5 38.28(15)
C3 C2 Fe1 C8 124.71(17)
C1 C2 Fe1 C8 -116.01(15)
C3 C2 Fe1 C1 -119.3(2)
C3 C2 Fe1 C7 166.23(16)
C1 C2 Fe1 C7 -74.49(18)
C3 C2 Fe1 C6 -160.3(3)
C1 C2 Fe1 C6 -41.1(4)
C3 C2 Fe1 C4 -37.15(16)
C1 C2 Fe1 C4 82.13(16)
C3 C2 Fe1 C9 82.12(19)
C1 C2 Fe1 C9 -158.59(15)
C3 C2 Fe1 C10 47.6(3)
C1 C2 Fe1 C10 166.9(2)
C1 C2 Fe1 C3 119.3(2)
C4 C3 Fe1 C5 -37.69(16)
C2 C3 Fe1 C5 82.28(17)
C4 C3 Fe1 C8 164.99(16)
C2 C3 Fe1 C8 -75.03(19)
C4 C3 Fe1 C1 -82.03(17)
C2 C3 Fe1 C1 37.94(15)
C4 C3 Fe1 C7 -161.5(3)
C2 C3 Fe1 C7 -41.5(4)
C4 C3 Fe1 C6 46.3(3)
C2 C3 Fe1 C6 166.3(2)
C2 C3 Fe1 C4 120.0(2)
C4 C3 Fe1 C9 123.45(17)
C2 C3 Fe1 C9 -116.57(16)
C4 C3 Fe1 C2 -120.0(2)
C4 C3 Fe1 C10 80.69(18)
C2 C3 Fe1 C10 -159.34(15)
C5 Fe1 C6 C10 123.86(16)
C8 Fe1 C6 C10 -81.56(17)
C1 Fe1 C6 C10 165.55(15)
C7 Fe1 C6 C10 -119.3(2)
C4 Fe1 C6 C10 81.47(18)
C9 Fe1 C6 C10 -37.73(16)
C2 Fe1 C6 C10 -162.7(3)
C3 Fe1 C6 C10 48.6(3)
C5 Fe1 C6 C7 -116.84(16)
C8 Fe1 C6 C7 37.74(16)
C1 Fe1 C6 C7 -75.15(19)
C4 Fe1 C6 C7 -159.23(16)
C9 Fe1 C6 C7 81.57(17)
C2 Fe1 C6 C7 -43.4(4)
C10 Fe1 C6 C7 119.3(2)
C3 Fe1 C6 C7 167.9(2)
C10 C6 C7 C8 0.4(3)
Fe1 C6 C7 C8 -59.42(19)
C10 C6 C7 Fe1 59.82(19)
C5 Fe1 C7 C6 80.93(19)
C8 Fe1 C7 C6 -119.2(2)
C1 Fe1 C7 C6 123.92(17)
C4 Fe1 C7 C6 46.9(3)
C9 Fe1 C7 C6 -81.28(17)
C2 Fe1 C7 C6 165.44(16)
C10 Fe1 C7 C6 -37.40(16)
C3 Fe1 C7 C6 -162.5(3)
C5 Fe1 C7 C8 -159.91(16)
C1 Fe1 C7 C8 -116.92(17)
C6 Fe1 C7 C8 119.2(2)
C4 Fe1 C7 C8 166.0(2)
C9 Fe1 C7 C8 37.88(16)
C2 Fe1 C7 C8 -75.40(19)
C10 Fe1 C7 C8 81.76(17)
C3 Fe1 C7 C8 -43.3(4)
C6 C7 C8 C9 -0.4(3)
Fe1 C7 C8 C9 -59.90(19)
C6 C7 C8 Fe1 59.55(19)
C5 Fe1 C8 C9 164.7(2)
C1 Fe1 C8 C9 -160.11(16)
C7 Fe1 C8 C9 118.8(2)
C6 Fe1 C8 C9 81.10(18)
C4 Fe1 C8 C9 -41.4(4)
C2 Fe1 C8 C9 -116.86(17)
C10 Fe1 C8 C9 37.65(16)
C3 Fe1 C8 C9 -75.5(2)
C5 Fe1 C8 C7 45.9(3)
C1 Fe1 C8 C7 81.12(19)
C6 Fe1 C8 C7 -37.67(17)
C4 Fe1 C8 C7 -160.2(4)
C9 Fe1 C8 C7 -118.8(2)
C2 Fe1 C8 C7 124.37(17)
C10 Fe1 C8 C7 -81.12(17)
C3 Fe1 C8 C7 165.70(16)
C7 C8 C9 C10 0.2(3)
Fe1 C8 C9 C10 -59.57(19)
C7 C8 C9 Fe1 59.74(19)
C5 Fe1 C9 C8 -159.4(3)
C1 Fe1 C9 C8 45.8(3)
C7 Fe1 C9 C8 -37.96(17)
C6 Fe1 C9 C8 -81.83(18)
C4 Fe1 C9 C8 165.96(17)
C2 Fe1 C9 C8 81.69(19)
C10 Fe1 C9 C8 -119.3(2)
C3 Fe1 C9 C8 124.40(17)
C5 Fe1 C9 C10 -40.1(4)
C8 Fe1 C9 C10 119.3(2)
C1 Fe1 C9 C10 165.1(2)
C7 Fe1 C9 C10 81.30(18)
C6 Fe1 C9 C10 37.43(16)
C4 Fe1 C9 C10 -74.8(2)
C2 Fe1 C9 C10 -159.05(16)
C3 Fe1 C9 C10 -116.35(17)
C7 C6 C10 C9 -0.3(3)
Fe1 C6 C10 C9 59.13(19)
C7 C6 C10 Fe1 -59.43(19)
C8 C9 C10 C6 0.1(3)
Fe1 C9 C10 C6 -59.17(19)
C8 C9 C10 Fe1 59.25(19)
C5 Fe1 C10 C6 -74.8(2)
C8 Fe1 C10 C6 81.62(18)
C1 Fe1 C10 C6 -41.0(4)
C7 Fe1 C10 C6 37.69(16)
C4 Fe1 C10 C6 -116.31(17)
C9 Fe1 C10 C6 119.2(2)
C2 Fe1 C10 C6 167.6(2)
C3 Fe1 C10 C6 -158.43(17)
C5 Fe1 C10 C9 165.98(16)
C8 Fe1 C10 C9 -37.63(16)
C1 Fe1 C10 C9 -160.2(3)
C7 Fe1 C10 C9 -81.56(18)
C6 Fe1 C10 C9 -119.2(2)
C4 Fe1 C10 C9 124.44(17)
C2 Fe1 C10 C9 48.3(3)
C3 Fe1 C10 C9 82.32(19)
C1 Ge1 C11 C16 -174.77(18)
Br2 Ge1 C11 C16 62.3(2)
Br1 Ge1 C11 C16 -55.2(2)
C1 Ge1 C11 C12 5.9(3)
Br2 Ge1 C11 C12 -117.02(19)
Br1 Ge1 C11 C12 125.50(19)
C16 C11 C12 C13 -0.3(4)
Ge1 C11 C12 C13 178.97(18)
C16 C11 C12 C17 179.6(2)
Ge1 C11 C12 C17 -1.1(3)
C11 C12 C13 C14 -0.3(4)
C17 C12 C13 C14 179.8(2)
C12 C13 C14 C15 0.6(4)
C12 C13 C14 C20 -177.5(2)
C13 C14 C15 C16 -0.3(4)
C20 C14 C15 C16 177.8(2)
C14 C15 C16 C11 -0.3(4)
C14 C15 C16 C23 -178.3(2)
C12 C11 C16 C15 0.6(4)
Ge1 C11 C16 C15 -178.73(17)
C12 C11 C16 C23 178.5(2)
Ge1 C11 C16 C23 -0.8(3)
C13 C12 C17 C18 72.1(3)
C11 C12 C17 C18 -107.8(3)
C13 C12 C17 C19 -52.8(3)
C11 C12 C17 C19 127.3(3)
C15 C14 C20 C22 -117.7(3)
C13 C14 C20 C22 60.4(3)
C15 C14 C20 C21 118.7(3)
C13 C14 C20 C21 -63.3(3)
C15 C16 C23 C24 -65.2(3)
C11 C16 C23 C24 116.9(3)
C15 C16 C23 C25 58.5(3)
C11 C16 C23 C25 -119.4(3)
